data_7717960
loop_
_publ_author_name
'Saito, Masaichi'
'Muenster, Katharina'
'Kudo, Shunsuke'
'Kuwabara, Takuya'
'Shimamura, Eriko'
'Furukawa, Shunsuke'
'Yoshida, Yusuke'
'Ishida, Shintaro'
'Iwamoto, Takeaki'
'Tanifuji, Kazuki'
'Ohki, Yasuhiro'
'Minoura, Mao'

_publ_section_title
;
 Synthesis of a dilithiobutadiene bearing extremely bulky silyl
 substituents and its reactivity toward functionalized silanes
;
_journal_name_full 'Dalton Transactions'
_journal_paper_doi 10.1039/D4DT03537B
_journal_year 2025
_chemical_formula_sum 'C42 H68 Li2 O2 Si3'
_chemical_formula_weight 703.11
_space_group_crystal_system monoclinic
_space_group_IT_number 5
_space_group_name_Hall 'C 2y'
_space_group_name_H-M_alt 'C 1 2 1'
_atom_sites_solution_hydrogens geom
_audit_creation_method SHELXL-2019/1
_audit_update_record
;
2024-11-15 deposited with the CCDC.	2025-02-03 downloaded from the CCDC.
;
_cell_angle_alpha 90
_cell_angle_beta 118.074(4)
_cell_angle_gamma 90
_cell_formula_units_Z 2
_cell_length_a 15.4817(14)
_cell_length_b 12.5178(12)
_cell_length_c 12.8080(11)
_cell_measurement_reflns_used 1532
_cell_measurement_temperature 150(2)
_cell_measurement_theta_max 19.4256
_cell_measurement_theta_min 2.5571
_cell_volume 2190.1(4)
_computing_cell_refinement 'Bruker SAINT (Bruker 2016)'
_computing_data_collection 'Bruker APEX5 (Bruker 2022)'
_computing_data_reduction 'Bruker SAINT and XPREP (Bruker 2016)'
_computing_molecular_graphics 'ORTEP-3 for Windows (Farrugia, 2012)'
_computing_publication_material 'XCIF-2014/2 (Bruker, 2014)'
_computing_structure_refinement 'SHELXL-2019/1 (Sheldrick, 2015)'
_computing_structure_solution 'XT, VERSION 2018/2 (Sheldrick, 2015)'
_diffrn_ambient_temperature 150(2)
_diffrn_detector 'PHOTON III 7'
_diffrn_detector_area_resol_mean 7.3910
_diffrn_measured_fraction_theta_full 0.999
_diffrn_measured_fraction_theta_max 0.999
_diffrn_measurement_device_type 'Bruker D8 QUEST ECO'
_diffrn_measurement_method '\f and \w'
_diffrn_radiation_monochromator 'Triumph monochromator'
_diffrn_radiation_source 'fine-focus sealed tube'
_diffrn_radiation_type MoK\a
_diffrn_radiation_wavelength 0.71073
_diffrn_reflns_av_R_equivalents 0.0411
_diffrn_reflns_av_unetI/netI 0.0481
_diffrn_reflns_Laue_measured_fraction_full 0.999
_diffrn_reflns_Laue_measured_fraction_max 0.999
_diffrn_reflns_limit_h_max 18
_diffrn_reflns_limit_h_min -18
_diffrn_reflns_limit_k_max 14
_diffrn_reflns_limit_k_min -14
_diffrn_reflns_limit_l_max 15
_diffrn_reflns_limit_l_min -15
_diffrn_reflns_number 13155
_diffrn_reflns_point_group_measured_fraction_full 0.999
_diffrn_reflns_point_group_measured_fraction_max 0.999
_diffrn_reflns_theta_full 25.111
_diffrn_reflns_theta_max 25.111
_diffrn_reflns_theta_min 2.207
_exptl_absorpt_coefficient_mu 0.138
_exptl_absorpt_correction_T_max 0.959
_exptl_absorpt_correction_T_min 0.946
_exptl_absorpt_correction_type multi-scan
_exptl_absorpt_process_details 'SADABS-2016/2 - Bruker 2016'
_exptl_crystal_colour red
_exptl_crystal_density_diffrn 1.066
_exptl_crystal_description cube
_exptl_crystal_F_000 768
_exptl_crystal_size_max 0.40
_exptl_crystal_size_mid 0.40
_exptl_crystal_size_min 0.30
_refine_diff_density_max 0.235
_refine_diff_density_min -0.161
_refine_diff_density_rms 0.038
_refine_ls_abs_structure_details
;
 Refined as a perfect inversion twin.
;
_refine_ls_abs_structure_Flack 0.5
_refine_ls_extinction_method none
_refine_ls_goodness_of_fit_ref 1.054
_refine_ls_hydrogen_treatment constr
_refine_ls_matrix_type full
_refine_ls_number_parameters 264
_refine_ls_number_reflns 3908
_refine_ls_number_restraints 1
_refine_ls_restrained_S_all 1.054
_refine_ls_R_factor_all 0.0550
_refine_ls_R_factor_gt 0.0451
_refine_ls_shift/su_max 0.000
_refine_ls_shift/su_mean 0.000
_refine_ls_structure_factor_coef Fsqd
_refine_ls_weighting_details 'w=1/[\s^2^(Fo^2^)+(0.0566P)^2^+0.5484P] where P=(Fo^2^+2Fc^2^)/3'
_refine_ls_weighting_scheme calc
_refine_ls_wR_factor_gt 0.1035
_refine_ls_wR_factor_ref 0.1082
_reflns_Friedel_coverage 0.905
_reflns_Friedel_fraction_full 0.999
_reflns_Friedel_fraction_max 0.999
_reflns_number_gt 3413
_reflns_number_total 3908
_reflns_threshold_expression 'I > 2\s(I)'
_cod_data_source_file d4dt03537b2.cif
_cod_data_source_block masa1604_a
_cod_original_sg_symbol_H-M 'C 2'
_cod_database_code 7717960
_shelx_shelxl_version_number 2019/1
_shelx_space_group_comment
;
The symmetry employed for this shelxl refinement is uniquely defined
by the following loop, which should always be used as a source of
symmetry information in preference to the above space-group names.
They are only intended as comments.
;
_shelx_estimated_absorpt_t_min 0.986
_shelx_estimated_absorpt_t_max 0.986

loop_
_space_group_symop_operation_xyz
'x, y, z'
'-x, y, -z'
'x+1/2, y+1/2, z'
'-x+1/2, y+1/2, -z'

loop_
_atom_site_label
_atom_site_type_symbol
_atom_site_fract_x
_atom_site_fract_y
_atom_site_fract_z
_atom_site_U_iso_or_equiv
_atom_site_adp_type
_atom_site_occupancy
_atom_site_site_symmetry_order
_atom_site_calc_flag
_atom_site_refinement_flags_posn
_atom_site_refinement_flags_adp
_atom_site_refinement_flags_occupancy
_atom_site_disorder_assembly
_atom_site_disorder_group
C1 C 0.4516(2) 0.4157(3) 0.3842(3) 0.0239(8) Uani 1 1 d . . . . .
C7 C 0.3216(4) 0.7515(4) 0.2433(4) 0.0613(14) Uani 1 1 d . . . . .
H7 H 0.2557 0.7756 0.2076 0.074 Uiso 1 1 calc R U . . .
C8 C 0.3494(3) 0.6608(3) 0.3148(4) 0.0414(11) Uani 1 1 d . . . . .
H8 H 0.3016 0.6235 0.3271 0.050 Uiso 1 1 calc R U . . .
Si1 Si 0.5000 0.30794(11) 0.5000 0.0331(4) Uani 1 2 d S T P . .
Li1 Li 0.6145(4) 0.4461(6) 0.4919(5) 0.0332(15) Uani 1 1 d . . . . .
Si2 Si 0.38796(7) 0.37821(9) 0.22354(8) 0.0335(3) Uani 1 1 d . . . . .
C2 C 0.4731(2) 0.5211(3) 0.4365(3) 0.0218(7) Uani 1 1 d . . . . .
C3 C 0.4450(2) 0.6238(3) 0.3685(3) 0.0266(8) Uani 1 1 d . . . . .
C4 C 0.5123(3) 0.6835(3) 0.3521(3) 0.0377(10) Uani 1 1 d . . . . .
H4 H 0.5792 0.6628 0.3909 0.045 Uiso 1 1 calc R U . . .
C5 C 0.4844(4) 0.7737(4) 0.2800(5) 0.0593(14) Uani 1 1 d . . . . .
H5 H 0.5324 0.8130 0.2697 0.071 Uiso 1 1 calc R U . . .
C6 C 0.3907(4) 0.8058(4) 0.2248(4) 0.0626(15) Uani 1 1 d . . . . .
H6 H 0.3721 0.8657 0.1732 0.075 Uiso 1 1 calc R U . . .
C9 C 0.3958(3) 0.4865(4) 0.1246(3) 0.0410(11) Uani 1 1 d . . . . .
H9 H 0.3747 0.5540 0.1478 0.049 Uiso 1 1 calc R U . . .
C10 C 0.5004(4) 0.5066(4) 0.1465(4) 0.0570(14) Uani 1 1 d . . . . .
H10 H 0.5442 0.5119 0.2318 0.086 Uiso 1 1 calc R U . . .
H10A H 0.5027 0.5735 0.1081 0.086 Uiso 1 1 calc R U . . .
H10B H 0.5214 0.4474 0.1138 0.086 Uiso 1 1 calc R U . . .
C11 C 0.3279(4) 0.4736(5) -0.0089(4) 0.0654(16) Uani 1 1 d . . . . .
H11 H 0.2599 0.4676 -0.0238 0.098 Uiso 1 1 calc R U . . .
H11A H 0.3460 0.4090 -0.0372 0.098 Uiso 1 1 calc R U . . .
H11B H 0.3344 0.5360 -0.0509 0.098 Uiso 1 1 calc R U . . .
C12 C 0.2526(3) 0.3477(4) 0.1673(4) 0.0509(13) Uani 1 1 d . . . . .
H12 H 0.2260 0.3275 0.0822 0.061 Uiso 1 1 calc R U . . .
C13 C 0.1922(3) 0.4424(5) 0.1696(5) 0.0667(15) Uani 1 1 d . . . . .
H13 H 0.2113 0.4615 0.2518 0.100 Uiso 1 1 calc R U . . .
H13A H 0.1226 0.4235 0.1288 0.100 Uiso 1 1 calc R U . . .
H13B H 0.2036 0.5034 0.1297 0.100 Uiso 1 1 calc R U . . .
C14 C 0.2346(4) 0.2518(5) 0.2283(5) 0.0673(16) Uani 1 1 d . . . . .
H14 H 0.2619 0.2664 0.3131 0.101 Uiso 1 1 calc R U . . .
H14A H 0.2663 0.1885 0.2166 0.101 Uiso 1 1 calc R U . . .
H14B H 0.1640 0.2391 0.1942 0.101 Uiso 1 1 calc R U . . .
C15 C 0.4430(4) 0.2459(4) 0.2073(5) 0.0539(13) Uani 1 1 d . . . . .
H15 H 0.4336 0.1947 0.2611 0.065 Uiso 1 1 calc R U . . .
C16 C 0.3899(5) 0.1957(6) 0.0844(6) 0.086(2) Uani 1 1 d . . . . .
H16 H 0.4145 0.1231 0.0871 0.129 Uiso 1 1 calc R U . . .
H16A H 0.4016 0.2387 0.0283 0.129 Uiso 1 1 calc R U . . .
H16B H 0.3195 0.1931 0.0588 0.129 Uiso 1 1 calc R U . . .
C17 C 0.5520(4) 0.2453(5) 0.2474(5) 0.0711(16) Uani 1 1 d . . . . .
H17 H 0.5877 0.2654 0.3311 0.107 Uiso 1 1 calc R U . . .
H17A H 0.5667 0.2965 0.2000 0.107 Uiso 1 1 calc R U . . .
H17B H 0.5721 0.1735 0.2369 0.107 Uiso 1 1 calc R U . . .
O1 O 0.72933(19) 0.4732(2) 0.4815(3) 0.0403(7) Uani 1 1 d . . . . .
C18 C 0.7570(7) 0.5655(7) 0.4304(10) 0.040(2) Uani 0.5 1 d . . P A 1
H18 H 0.7806 0.6258 0.4871 0.048 Uiso 0.5 1 calc R U P A 1
H19 H 0.7003 0.5900 0.3563 0.048 Uiso 0.5 1 calc R U P A 1
C19 C 0.8378(7) 0.5246(10) 0.4061(10) 0.048(2) Uani 0.5 1 d . . P A 1
H20 H 0.8107 0.4953 0.3250 0.058 Uiso 0.5 1 calc R U P A 1
H21 H 0.8849 0.5821 0.4160 0.058 Uiso 0.5 1 calc R U P A 1
C20 C 0.885(2) 0.440(3) 0.495(2) 0.057(6) Uani 0.5 1 d . . P A 1
H22 H 0.9334 0.4704 0.5720 0.068 Uiso 0.5 1 calc R U P A 1
H23 H 0.9174 0.3868 0.4687 0.068 Uiso 0.5 1 calc R U P A 1
C21 C 0.8012(8) 0.3905(10) 0.5060(11) 0.048(3) Uani 0.5 1 d . . P A 1
H24 H 0.7726 0.3313 0.4486 0.057 Uiso 0.5 1 calc R U P A 1
H25 H 0.8239 0.3618 0.5867 0.057 Uiso 0.5 1 calc R U P A 1
C23 C 0.8888(7) 0.5276(9) 0.5365(11) 0.057(3) Uani 0.5 1 d . . P A 2
H26 H 0.9251 0.5872 0.5241 0.068 Uiso 0.5 1 calc R U P A 2
H27 H 0.9295 0.4964 0.6159 0.068 Uiso 0.5 1 calc R U P A 2
C22 C 0.7914(7) 0.5644(8) 0.5222(12) 0.052(3) Uani 0.5 1 d . . P A 2
H28 H 0.7976 0.5897 0.5987 0.063 Uiso 0.5 1 calc R U P A 2
H29 H 0.7650 0.6233 0.4639 0.063 Uiso 0.5 1 calc R U P A 2
C25 C 0.7682(9) 0.3944(13) 0.4338(14) 0.074(5) Uani 0.5 1 d . . P A 2
H30 H 0.7218 0.3788 0.3501 0.089 Uiso 0.5 1 calc R U P A 2
H31 H 0.7836 0.3273 0.4800 0.089 Uiso 0.5 1 calc R U P A 2
C24 C 0.8618(19) 0.448(3) 0.445(3) 0.089(10) Uani 0.5 1 d . . P A 2
H32 H 0.9148 0.3948 0.4675 0.106 Uiso 0.5 1 calc R U P A 2
H33 H 0.8493 0.4817 0.3696 0.106 Uiso 0.5 1 calc R U P A 2

loop_
_atom_site_aniso_label
_atom_site_aniso_U_11
_atom_site_aniso_U_22
_atom_site_aniso_U_33
_atom_site_aniso_U_23
_atom_site_aniso_U_13
_atom_site_aniso_U_12
C1 0.0232(18) 0.0311(19) 0.0207(17) -0.0046(14) 0.0130(15) -0.0061(15)
C7 0.064(3) 0.066(3) 0.046(3) 0.018(3) 0.020(3) 0.032(3)
C8 0.039(2) 0.050(3) 0.038(2) 0.013(2) 0.0203(19) 0.011(2)
Si1 0.0456(9) 0.0258(8) 0.0352(8) 0.000 0.0251(8) 0.000
Li1 0.026(3) 0.046(4) 0.030(3) 0.000(3) 0.015(3) 0.004(3)
Si2 0.0326(6) 0.0472(6) 0.0243(5) -0.0127(5) 0.0163(4) -0.0157(5)
C2 0.0159(16) 0.0296(19) 0.0199(18) 0.0003(15) 0.0084(14) 0.0000(15)
C3 0.0286(19) 0.033(2) 0.0194(17) -0.0035(15) 0.0122(16) 0.0019(16)
C4 0.040(2) 0.039(2) 0.034(2) 0.0084(19) 0.0167(19) -0.003(2)
C5 0.082(4) 0.045(3) 0.065(3) 0.011(2) 0.046(3) -0.009(3)
C6 0.091(4) 0.046(3) 0.055(3) 0.029(3) 0.038(3) 0.022(3)
C9 0.037(2) 0.061(3) 0.025(2) -0.0051(19) 0.0150(18) -0.013(2)
C10 0.060(3) 0.081(4) 0.043(3) -0.013(3) 0.035(2) -0.029(3)
C11 0.065(3) 0.098(4) 0.027(2) -0.005(3) 0.018(2) -0.026(3)
C12 0.040(2) 0.077(4) 0.038(2) -0.021(2) 0.0197(19) -0.029(2)
C13 0.030(2) 0.101(5) 0.062(3) -0.003(3) 0.015(2) -0.013(3)
C14 0.064(3) 0.077(4) 0.074(4) -0.030(3) 0.044(3) -0.041(3)
C15 0.070(3) 0.053(3) 0.052(3) -0.019(2) 0.039(3) -0.011(3)
C16 0.102(5) 0.092(5) 0.074(4) -0.046(4) 0.049(4) -0.019(4)
C17 0.067(4) 0.085(4) 0.064(3) -0.022(3) 0.033(3) 0.010(3)
O1 0.0301(15) 0.0436(16) 0.0575(18) 0.0013(14) 0.0291(14) 0.0027(13)
C18 0.033(5) 0.035(5) 0.064(6) -0.002(5) 0.034(5) -0.006(4)
C19 0.043(6) 0.049(6) 0.076(7) 0.009(6) 0.048(5) 0.000(5)
C20 0.027(7) 0.061(10) 0.085(12) 0.008(11) 0.029(8) 0.005(7)
C21 0.032(6) 0.040(6) 0.077(8) 0.021(7) 0.030(6) 0.018(5)
C23 0.035(5) 0.048(6) 0.093(8) 0.003(6) 0.035(6) -0.011(5)
C22 0.052(6) 0.044(6) 0.086(8) -0.002(6) 0.053(7) -0.007(5)
C25 0.027(7) 0.086(10) 0.113(11) -0.045(10) 0.035(7) -0.007(6)
C24 0.067(19) 0.074(17) 0.17(3) -0.02(3) 0.10(2) -0.001(16)

loop_
_atom_type_symbol
_atom_type_description
_atom_type_scat_dispersion_real
_atom_type_scat_dispersion_imag
_atom_type_scat_source
C C 0.0031 0.0016 'International Tables Vol C Tables 4.2.6.8 and 6.1.1.4'
H H 0.0000 0.0000 'International Tables Vol C Tables 4.2.6.8 and 6.1.1.4'
O O 0.0108 0.0061 'International Tables Vol C Tables 4.2.6.8 and 6.1.1.4'
Li Li 0.0003 0.0001 'International Tables Vol C Tables 4.2.6.8 and 6.1.1.4'
Si Si 0.0828 0.0712 'International Tables Vol C Tables 4.2.6.8 and 6.1.1.4'

loop_
_geom_angle_atom_site_label_1
_geom_angle_atom_site_label_2
_geom_angle_atom_site_label_3
_geom_angle
_geom_angle_site_symmetry_1
_geom_angle_site_symmetry_3
_geom_angle_publ_flag
C2 C1 Si2 128.6(2) . . ?
C2 C1 Si1 111.7(2) . . ?
Si2 C1 Si1 119.62(18) . . ?
C2 C1 Li1 67.5(2) . . ?
Si2 C1 Li1 124.8(2) . . ?
Si1 C1 Li1 74.0(2) . . ?
C2 C1 Li1 66.9(2) . 2_656 ?
Si2 C1 Li1 128.8(2) . 2_656 ?
Si1 C1 Li1 73.4(2) . 2_656 ?
Li1 C1 Li1 106.4(2) . 2_656 ?
C6 C7 C8 119.3(5) . . ?
C6 C7 H7 120.3 . . ?
C8 C7 H7 120.3 . . ?
C3 C8 C7 121.8(4) . . ?
C3 C8 H8 119.1 . . ?
C7 C8 H8 119.1 . . ?
C1 Si1 C1 88.3(2) . 2_656 ?
C1 Si1 Li1 60.79(17) . 2_656 ?
C1 Si1 Li1 60.03(17) 2_656 2_656 ?
C1 Si1 Li1 60.03(17) . . ?
C1 Si1 Li1 60.80(17) 2_656 . ?
Li1 Si1 Li1 93.0(3) 2_656 . ?
O1 Li1 C2 137.9(4) . . ?
O1 Li1 C2 138.7(4) . 2_656 ?
C2 Li1 C2 38.62(19) . 2_656 ?
O1 Li1 C1 143.9(3) . . ?
C2 Li1 C1 37.96(16) . . ?
C2 Li1 C1 66.0(2) 2_656 . ?
O1 Li1 C1 145.8(3) . 2_656 ?
C2 Li1 C1 65.7(2) . 2_656 ?
C2 Li1 C1 37.67(16) 2_656 2_656 ?
C1 Li1 C1 70.2(2) . 2_656 ?
O1 Li1 Si1 146.9(4) . . ?
C2 Li1 Si1 71.9(2) . . ?
C2 Li1 Si1 71.8(2) 2_656 . ?
C1 Li1 Si1 46.00(15) . . ?
C1 Li1 Si1 45.82(15) 2_656 . ?
C1 Si2 C9 112.82(17) . . ?
C1 Si2 C12 112.41(17) . . ?
C9 Si2 C12 107.15(19) . . ?
C1 Si2 C15 107.71(19) . . ?
C9 Si2 C15 111.9(2) . . ?
C12 Si2 C15 104.6(2) . . ?
C2 C2 C1 114.13(18) 2_656 . ?
C2 C2 C3 120.89(17) 2_656 . ?
C1 C2 C3 125.0(3) . . ?
C2 C2 Li1 70.9(3) 2_656 . ?
C1 C2 Li1 74.5(3) . . ?
C3 C2 Li1 122.3(3) . . ?
C2 C2 Li1 70.5(3) 2_656 2_656 ?
C1 C2 Li1 75.4(3) . 2_656 ?
C3 C2 Li1 123.2(3) . 2_656 ?
Li1 C2 Li1 114.1(3) . 2_656 ?
C4 C3 C8 116.8(3) . . ?
C4 C3 C2 121.4(3) . . ?
C8 C3 C2 121.7(3) . . ?
C3 C4 C5 121.5(4) . . ?
C3 C4 H4 119.3 . . ?
C5 C4 H4 119.3 . . ?
C6 C5 C4 120.8(5) . . ?
C6 C5 H5 119.6 . . ?
C4 C5 H5 119.6 . . ?
C5 C6 C7 119.7(4) . . ?
C5 C6 H6 120.1 . . ?
C7 C6 H6 120.1 . . ?
C10 C9 C11 109.4(3) . . ?
C10 C9 Si2 112.9(3) . . ?
C11 C9 Si2 116.3(3) . . ?
C10 C9 H9 105.8 . . ?
C11 C9 H9 105.8 . . ?
Si2 C9 H9 105.8 . . ?
C9 C10 H10 109.5 . . ?
C9 C10 H10A 109.5 . . ?
H10 C10 H10A 109.5 . . ?
C9 C10 H10B 109.5 . . ?
H10 C10 H10B 109.5 . . ?
H10A C10 H10B 109.5 . . ?
C9 C11 H11 109.5 . . ?
C9 C11 H11A 109.5 . . ?
H11 C11 H11A 109.5 . . ?
C9 C11 H11B 109.5 . . ?
H11 C11 H11B 109.5 . . ?
H11A C11 H11B 109.5 . . ?
C13 C12 C14 109.9(4) . . ?
C13 C12 Si2 114.5(3) . . ?
C14 C12 Si2 113.4(3) . . ?
C13 C12 H12 106.1 . . ?
C14 C12 H12 106.1 . . ?
Si2 C12 H12 106.1 . . ?
C12 C13 H13 109.5 . . ?
C12 C13 H13A 109.5 . . ?
H13 C13 H13A 109.5 . . ?
C12 C13 H13B 109.5 . . ?
H13 C13 H13B 109.5 . . ?
H13A C13 H13B 109.5 . . ?
C12 C14 H14 109.5 . . ?
C12 C14 H14A 109.5 . . ?
H14 C14 H14A 109.5 . . ?
C12 C14 H14B 109.5 . . ?
H14 C14 H14B 109.5 . . ?
H14A C14 H14B 109.5 . . ?
C17 C15 C16 108.7(4) . . ?
C17 C15 Si2 116.7(4) . . ?
C16 C15 Si2 114.6(4) . . ?
C17 C15 H15 105.3 . . ?
C16 C15 H15 105.3 . . ?
Si2 C15 H15 105.3 . . ?
C15 C16 H16 109.5 . . ?
C15 C16 H16A 109.5 . . ?
H16 C16 H16A 109.5 . . ?
C15 C16 H16B 109.5 . . ?
H16 C16 H16B 109.5 . . ?
H16A C16 H16B 109.5 . . ?
C15 C17 H17 109.5 . . ?
C15 C17 H17A 109.5 . . ?
H17 C17 H17A 109.5 . . ?
C15 C17 H17B 109.5 . . ?
H17 C17 H17B 109.5 . . ?
H17A C17 H17B 109.5 . . ?
C22 O1 C25 111.2(7) . . ?
C21 O1 C18 107.5(6) . . ?
C22 O1 Li1 128.1(5) . . ?
C25 O1 Li1 120.6(6) . . ?
C21 O1 Li1 121.0(6) . . ?
C18 O1 Li1 130.6(4) . . ?
O1 C18 C19 105.3(7) . . ?
O1 C18 H18 110.7 . . ?
C19 C18 H18 110.7 . . ?
O1 C18 H19 110.7 . . ?
C19 C18 H19 110.7 . . ?
H18 C18 H19 108.8 . . ?
C20 C19 C18 103.7(15) . . ?
C20 C19 H20 111.0 . . ?
C18 C19 H20 111.0 . . ?
C20 C19 H21 111.0 . . ?
C18 C19 H21 111.0 . . ?
H20 C19 H21 109.0 . . ?
C19 C20 C21 103.7(18) . . ?
C19 C20 H22 111.0 . . ?
C21 C20 H22 111.0 . . ?
C19 C20 H23 111.0 . . ?
C21 C20 H23 111.0 . . ?
H22 C20 H23 109.0 . . ?
O1 C21 C20 107.2(17) . . ?
O1 C21 H24 110.3 . . ?
C20 C21 H24 110.3 . . ?
O1 C21 H25 110.3 . . ?
C20 C21 H25 110.3 . . ?
H24 C21 H25 108.5 . . ?
C24 C23 C22 102.8(13) . . ?
C24 C23 H26 111.2 . . ?
C22 C23 H26 111.2 . . ?
C24 C23 H27 111.2 . . ?
C22 C23 H27 111.2 . . ?
H26 C23 H27 109.1 . . ?
O1 C22 C23 105.3(7) . . ?
O1 C22 H28 110.7 . . ?
C23 C22 H28 110.7 . . ?
O1 C22 H29 110.7 . . ?
C23 C22 H29 110.7 . . ?
H28 C22 H29 108.8 . . ?
O1 C25 C24 102.9(17) . . ?
O1 C25 H30 111.2 . . ?
C24 C25 H30 111.2 . . ?
O1 C25 H31 111.2 . . ?
C24 C25 H31 111.2 . . ?
H30 C25 H31 109.1 . . ?
C23 C24 C25 106(2) . . ?
C23 C24 H32 110.5 . . ?
C25 C24 H32 110.5 . . ?
C23 C24 H33 110.5 . . ?
C25 C24 H33 110.5 . . ?
H32 C24 H33 108.6 . . ?

loop_
_geom_bond_atom_site_label_1
_geom_bond_atom_site_label_2
_geom_bond_distance
_geom_bond_site_symmetry_2
_geom_bond_publ_flag
C1 C2 1.446(5) . ?
C1 Si2 1.875(3) . ?
C1 Si1 1.881(4) . ?
C1 Li1 2.265(7) . ?
C1 Li1 2.289(7) 2_656 ?
C7 C6 1.380(8) . ?
C7 C8 1.393(6) . ?
C7 H7 0.9500 . ?
C8 C3 1.386(5) . ?
C8 H8 0.9500 . ?
Si1 C1 1.881(4) 2_656 ?
Si1 Li1 2.513(7) 2_656 ?
Si1 Li1 2.513(7) . ?
Li1 O1 1.875(6) . ?
Li1 C2 2.171(7) . ?
Li1 C2 2.176(7) 2_656 ?
Li1 C1 2.289(7) 2_656 ?
Si2 C9 1.898(4) . ?
Si2 C12 1.907(4) . ?
Si2 C15 1.918(5) . ?
C2 C2 1.438(6) 2_656 ?
C2 C3 1.497(5) . ?
C2 Li1 2.176(7) 2_656 ?
C3 C4 1.376(5) . ?
C4 C5 1.392(6) . ?
C4 H4 0.9500 . ?
C5 C6 1.342(7) . ?
C5 H5 0.9500 . ?
C6 H6 0.9500 . ?
C9 C10 1.529(6) . ?
C9 C11 1.537(6) . ?
C9 H9 1.0000 . ?
C10 H10 0.9800 . ?
C10 H10A 0.9800 . ?
C10 H10B 0.9800 . ?
C11 H11 0.9800 . ?
C11 H11A 0.9800 . ?
C11 H11B 0.9800 . ?
C12 C13 1.519(7) . ?
C12 C14 1.527(7) . ?
C12 H12 1.0000 . ?
C13 H13 0.9800 . ?
C13 H13A 0.9800 . ?
C13 H13B 0.9800 . ?
C14 H14 0.9800 . ?
C14 H14A 0.9800 . ?
C14 H14B 0.9800 . ?
C15 C17 1.515(7) . ?
C15 C16 1.527(7) . ?
C15 H15 1.0000 . ?
C16 H16 0.9800 . ?
C16 H16A 0.9800 . ?
C16 H16B 0.9800 . ?
C17 H17 0.9800 . ?
C17 H17A 0.9800 . ?
C17 H17B 0.9800 . ?
O1 C22 1.424(10) . ?
O1 C25 1.432(14) . ?
O1 C21 1.441(11) . ?
O1 C18 1.488(9) . ?
C18 C19 1.513(12) . ?
C18 H18 0.9900 . ?
C18 H19 0.9900 . ?
C19 C20 1.48(3) . ?
C19 H20 0.9900 . ?
C19 H21 0.9900 . ?
C20 C21 1.50(4) . ?
C20 H22 0.9900 . ?
C20 H23 0.9900 . ?
C21 H24 0.9900 . ?
C21 H25 0.9900 . ?
C23 C24 1.44(4) . ?
C23 C22 1.504(13) . ?
C23 H26 0.9900 . ?
C23 H27 0.9900 . ?
C22 H28 0.9900 . ?
C22 H29 0.9900 . ?
C25 C24 1.54(4) . ?
C25 H30 0.9900 . ?
C25 H31 0.9900 . ?
C24 H32 0.9900 . ?
C24 H33 0.9900 . ?

loop_
_geom_torsion_atom_site_label_1
_geom_torsion_atom_site_label_2
_geom_torsion_atom_site_label_3
_geom_torsion_atom_site_label_4
_geom_torsion
_geom_torsion_site_symmetry_1
_geom_torsion_site_symmetry_2
_geom_torsion_site_symmetry_3
_geom_torsion_site_symmetry_4
_geom_torsion_publ_flag
C6 C7 C8 C3 0.2(7) . . . . ?
C2 C1 Si1 C1 -0.23(15) . . . 2_656 ?
Si2 C1 Si1 C1 178.1(3) . . . 2_656 ?
Li1 C1 Si1 C1 56.88(19) . . . 2_656 ?
Li1 C1 Si1 C1 -56.23(18) 2_656 . . 2_656 ?
C2 C1 Si1 Li1 56.0(3) . . . 2_656 ?
Si2 C1 Si1 Li1 -125.6(3) . . . 2_656 ?
Li1 C1 Si1 Li1 113.1(3) . . . 2_656 ?
C2 C1 Si1 Li1 -57.1(3) . . . . ?
Si2 C1 Si1 Li1 121.3(3) . . . . ?
Li1 C1 Si1 Li1 -113.1(3) 2_656 . . . ?
C2 C1 Si2 C9 24.0(4) . . . . ?
Si1 C1 Si2 C9 -154.1(2) . . . . ?
Li1 C1 Si2 C9 -63.6(3) . . . . ?
Li1 C1 Si2 C9 113.9(3) 2_656 . . . ?
C2 C1 Si2 C12 -97.3(3) . . . . ?
Si1 C1 Si2 C12 84.6(2) . . . . ?
Li1 C1 Si2 C12 175.1(3) . . . . ?
Li1 C1 Si2 C12 -7.4(4) 2_656 . . . ?
C2 C1 Si2 C15 148.0(3) . . . . ?
Si1 C1 Si2 C15 -30.1(2) . . . . ?
Li1 C1 Si2 C15 60.4(3) . . . . ?
Li1 C1 Si2 C15 -122.1(3) 2_656 . . . ?
Si2 C1 C2 C2 -177.5(3) . . . 2_656 ?
Si1 C1 C2 C2 0.7(4) . . . 2_656 ?
Li1 C1 C2 C2 -60.2(4) . . . 2_656 ?
Li1 C1 C2 C2 60.4(4) 2_656 . . 2_656 ?
Si2 C1 C2 C3 1.5(5) . . . . ?
Si1 C1 C2 C3 179.7(3) . . . . ?
Li1 C1 C2 C3 118.9(4) . . . . ?
Li1 C1 C2 C3 -120.5(4) 2_656 . . . ?
Si2 C1 C2 Li1 -117.3(3) . . . . ?
Si1 C1 C2 Li1 60.9(2) . . . . ?
Li1 C1 C2 Li1 120.6(2) 2_656 . . . ?
Si2 C1 C2 Li1 122.1(3) . . . 2_656 ?
Si1 C1 C2 Li1 -59.7(2) . . . 2_656 ?
Li1 C1 C2 Li1 -120.6(2) . . . 2_656 ?
C7 C8 C3 C4 2.9(6) . . . . ?
C7 C8 C3 C2 -174.5(4) . . . . ?
C2 C2 C3 C4 76.4(5) 2_656 . . . ?
C1 C2 C3 C4 -102.6(4) . . . . ?
Li1 C2 C3 C4 -9.3(5) . . . . ?
Li1 C2 C3 C4 162.2(3) 2_656 . . . ?
C2 C2 C3 C8 -106.4(5) 2_656 . . . ?
C1 C2 C3 C8 74.6(4) . . . . ?
Li1 C2 C3 C8 167.9(3) . . . . ?
Li1 C2 C3 C8 -20.6(5) 2_656 . . . ?
C8 C3 C4 C5 -3.3(6) . . . . ?
C2 C3 C4 C5 174.0(4) . . . . ?
C3 C4 C5 C6 0.7(7) . . . . ?
C4 C5 C6 C7 2.6(8) . . . . ?
C8 C7 C6 C5 -3.0(8) . . . . ?
C1 Si2 C9 C10 65.0(4) . . . . ?
C12 Si2 C9 C10 -170.7(3) . . . . ?
C15 Si2 C9 C10 -56.6(4) . . . . ?
C1 Si2 C9 C11 -167.3(3) . . . . ?
C12 Si2 C9 C11 -43.1(4) . . . . ?
C15 Si2 C9 C11 71.0(4) . . . . ?
C2 Li1 O1 C22 57.5(9) . . . . ?
C2 Li1 O1 C22 -2.1(10) 2_656 . . . ?
C1 Li1 O1 C22 118.9(9) . . . . ?
C1 Li1 O1 C22 -64.9(10) 2_656 . . . ?
Si1 Li1 O1 C22 -154.2(8) . . . . ?
C2 Li1 O1 C25 -126.3(9) . . . . ?
C2 Li1 O1 C25 174.0(9) 2_656 . . . ?
C1 Li1 O1 C25 -64.9(10) . . . . ?
C1 Li1 O1 C25 111.2(10) 2_656 . . . ?
Si1 Li1 O1 C25 21.9(10) . . . . ?
C2 Li1 O1 C21 -165.2(7) . . . . ?
C2 Li1 O1 C21 135.2(8) 2_656 . . . ?
C1 Li1 O1 C21 -103.7(9) . . . . ?
C1 Li1 O1 C21 72.4(10) 2_656 . . . ?
Si1 Li1 O1 C21 -16.9(9) . . . . ?
C2 Li1 O1 C18 2.8(9) . . . . ?
C2 Li1 O1 C18 -56.9(8) 2_656 . . . ?
C1 Li1 O1 C18 64.2(9) . . . . ?
C1 Li1 O1 C18 -119.6(8) 2_656 . . . ?
Si1 Li1 O1 C18 151.0(7) . . . . ?
C21 O1 C18 C19 10.0(10) . . . . ?
Li1 O1 C18 C19 -159.2(6) . . . . ?
O1 C18 C19 C20 -28.5(16) . . . . ?
C18 C19 C20 C21 36(2) . . . . ?
C18 O1 C21 C20 12.3(15) . . . . ?
Li1 O1 C21 C20 -177.3(12) . . . . ?
C19 C20 C21 O1 -30(2) . . . . ?
C25 O1 C22 C23 -18.4(12) . . . . ?
Li1 O1 C22 C23 158.0(6) . . . . ?
C24 C23 C22 O1 31.8(19) . . . . ?
C22 O1 C25 C24 -1.7(16) . . . . ?
Li1 O1 C25 C24 -178.5(13) . . . . ?
C22 C23 C24 C25 -33(2) . . . . ?
O1 C25 C24 C23 22(2) . . . . ?
